data_2225275
loop_
_publ_author_name
'Xing, Zhi-Yong'
'Yu, De-Cheng'
'Li, Lai-Jun'
'Liu, Hai-Yan'
'Zhang, Jian-Fei'

_publ_section_title
;
 <i>N</i>'-[1-(4-Aminophenyl)ethyl]pyrazine-2-carbohydrazide
;
_journal_coeditor_code HG2638
_journal_issue 3
_journal_name_full 'Acta Crystallographica Section E'
_journal_page_first o544
_journal_paper_doi 10.1107/S1600536810004083
_journal_volume 66
_journal_year 2010
_chemical_formula_iupac 'C13 H13 N5 O'
_chemical_formula_moiety 'C13 H13 N5 O'
_chemical_formula_sum 'C13 H13 N5 O'
_chemical_formula_weight 255.28
_chemical_name_systematic
;
<i>N</i>'-[1-(4-Aminophenyl)ethyl]pyrazine-2-carbohydrazide
;
_space_group_IT_number 2
_symmetry_cell_setting triclinic
_symmetry_space_group_name_Hall '-P 1'
_symmetry_space_group_name_H-M 'P -1'
_atom_sites_solution_hydrogens geom
_atom_sites_solution_primary direct
_atom_sites_solution_secondary difmap
_cell_angle_alpha 106.971(10)
_cell_angle_beta 98.499(4)
_cell_angle_gamma 90.174(14)
_cell_formula_units_Z 4
_cell_length_a 6.9783(13)
_cell_length_b 10.689(3)
_cell_length_c 17.061(5)
_cell_measurement_reflns_used 2002
_cell_measurement_temperature 113(2)
_cell_measurement_theta_max 27.8
_cell_measurement_theta_min 2.5
_cell_volume 1202.4(5)
_computing_cell_refinement 'CrystalClear (Rigaku/MSC, 2005)'
_computing_data_collection 'CrystalClear (Rigaku/MSC, 2005)'
_computing_data_reduction 'CrystalStructure (Rigaku/MSC, 2005)'
_computing_molecular_graphics 'SHELXTL (Sheldrick, 2008)'
_computing_publication_material 'SHELXTL (Sheldrick, 2008)'
_computing_structure_refinement 'SHELXL97 (Sheldrick, 2008)'
_computing_structure_solution 'SHELXS97 (Sheldrick, 2008)'
_diffrn_ambient_temperature 113(2)
_diffrn_detector_area_resol_mean 7.31
_diffrn_measured_fraction_theta_full 0.978
_diffrn_measured_fraction_theta_max 0.978
_diffrn_measurement_device_type 'Rigaku Saturn'
_diffrn_measurement_method \w
_diffrn_radiation_monochromator confocal
_diffrn_radiation_source 'rotating anode'
_diffrn_radiation_type MoK\a
_diffrn_radiation_wavelength 0.71070
_diffrn_reflns_av_R_equivalents 0.0519
_diffrn_reflns_av_sigmaI/netI 0.0787
_diffrn_reflns_limit_h_max 8
_diffrn_reflns_limit_h_min -8
_diffrn_reflns_limit_k_max 12
_diffrn_reflns_limit_k_min -11
_diffrn_reflns_limit_l_max 20
_diffrn_reflns_limit_l_min -20
_diffrn_reflns_number 9090
_diffrn_reflns_theta_full 25.00
_diffrn_reflns_theta_max 25.00
_diffrn_reflns_theta_min 1.99
_exptl_absorpt_coefficient_mu 0.096
_exptl_absorpt_correction_T_max 0.9962
_exptl_absorpt_correction_T_min 0.9905
_exptl_absorpt_correction_type multi-scan
_exptl_absorpt_process_details '(REQAB; Jacobson, 1998)'
_exptl_crystal_colour yellow
_exptl_crystal_density_diffrn 1.410
_exptl_crystal_density_method 'not measured'
_exptl_crystal_description platelet
_exptl_crystal_F_000 536
_exptl_crystal_size_max 0.10
_exptl_crystal_size_mid 0.09
_exptl_crystal_size_min 0.04
_refine_diff_density_max 0.260
_refine_diff_density_min -0.295
_refine_ls_extinction_method none
_refine_ls_goodness_of_fit_ref 1.050
_refine_ls_hydrogen_treatment mixed
_refine_ls_matrix_type full
_refine_ls_number_parameters 364
_refine_ls_number_reflns 4150
_refine_ls_number_restraints 0
_refine_ls_restrained_S_all 1.050
_refine_ls_R_factor_all 0.1047
_refine_ls_R_factor_gt 0.0691
_refine_ls_shift/su_max 0.001
_refine_ls_shift/su_mean 0.000
_refine_ls_structure_factor_coef Fsqd
_refine_ls_weighting_details 'calc w=1/[\s^2^(Fo^2^)+(0.0724P)^2^+0.0000P] where P=(Fo^2^+2Fc^2^)/3'
_refine_ls_weighting_scheme calc
_refine_ls_wR_factor_gt 0.1445
_refine_ls_wR_factor_ref 0.1643
_reflns_number_gt 2832
_reflns_number_total 4150
_reflns_threshold_expression I>2sigma(I)
_cod_data_source_file hg2638.cif
_cod_data_source_block I
_cod_depositor_comments
;
The following automatic conversions were performed:
'_symmetry_cell_setting' value 'Triclinic' changed to 'triclinic'
according to '/home/saulius/struct/CIF-dictionaries/cif_core.dic'
dictionary named 'cif_core.dic' version 2.4.1 from 2010-06-29.

Automatic conversion script
Id: cif_fix_enum 1527 2010-12-29 10:47:43Z saulius 

The following automatic conversions were performed:

'_symmetry_cell_setting' value 'Triclinic' changed to 'triclinic'
according to /home/saulius/struct/CIF-dictionaries/cif_core.dic
dictionary named 'cif_core.dic' version 2.4.1 from 2010-06-29.

Automatic conversion script
Id: cif_fix_values 1715 2011-07-08 13:25:40Z adriana 
;
_cod_original_cell_volume 1202.3(5)
_cod_database_code 2225275
_cod_database_fobs_code 2225275

loop_
_symmetry_equiv_pos_as_xyz
'x, y, z'
'-x, -y, -z'

loop_
_atom_site_type_symbol
_atom_site_label
_atom_site_fract_x
_atom_site_fract_y
_atom_site_fract_z
_atom_site_U_iso_or_equiv
_atom_site_adp_type
_atom_site_calc_flag
_atom_site_refinement_flags
_atom_site_occupancy
_atom_site_disorder_assembly
_atom_site_disorder_group
C C1 0.8650(4) 0.1637(3) 0.24329(16) 0.0213(6) Uani d . 1 . .
C C2 0.8881(4) 0.0891(3) 0.16283(16) 0.0243(7) Uani d . 1 . .
H H2 0.9195 -0.0001 0.1527 0.029 Uiso calc R 1 . .
C C3 0.8657(4) 0.1438(3) 0.09828(17) 0.0220(6) Uani d . 1 . .
H H3 0.8823 0.0913 0.0445 0.026 Uiso calc R 1 . .
C C4 0.8193(4) 0.2747(3) 0.11007(16) 0.0197(6) Uani d . 1 . .
C C5 0.7963(4) 0.3486(3) 0.19089(16) 0.0220(6) Uani d . 1 . .
H H5 0.7631 0.4375 0.2009 0.026 Uiso calc R 1 . .
C C6 0.8207(4) 0.2952(3) 0.25550(17) 0.0239(7) Uani d . 1 . .
H H6 0.8074 0.3483 0.3096 0.029 Uiso calc R 1 . .
C C7 0.7939(4) 0.3348(3) 0.04141(16) 0.0217(6) Uani d . 1 . .
C C8 0.8024(4) 0.2514(3) -0.04611(16) 0.0289(7) Uani d . 1 . .
H H8A 0.7298 0.2917 -0.0854 0.043 Uiso calc R 1 . .
H H8B 0.7451 0.1638 -0.0546 0.043 Uiso calc R 1 . .
H H8C 0.9379 0.2447 -0.0552 0.043 Uiso calc R 1 . .
C C9 0.6961(4) 0.6487(3) 0.02186(16) 0.0217(6) Uani d . 1 . .
C C10 0.6788(4) 0.7066(3) -0.04848(16) 0.0203(6) Uani d . 1 . .
C C11 0.6397(4) 0.8372(3) -0.03596(17) 0.0238(7) Uani d . 1 . .
H H11 0.6214 0.8884 0.0179 0.029 Uiso calc R 1 . .
C C12 0.6529(4) 0.8158(3) -0.17048(17) 0.0268(7) Uani d . 1 . .
H H12 0.6445 0.8509 -0.2159 0.032 Uiso calc R 1 . .
C C13 0.6926(4) 0.6840(3) -0.18385(17) 0.0256(7) Uani d . 1 . .
H H13 0.7104 0.6328 -0.2378 0.031 Uiso calc R 1 . .
C C14 0.4201(4) 0.1709(3) 0.68980(17) 0.0227(6) Uani d . 1 . .
C C15 0.3869(4) 0.0943(3) 0.60680(17) 0.0256(7) Uani d . 1 . .
H H15 0.3857 0.0016 0.5936 0.031 Uiso calc R 1 . .
C C16 0.3557(4) 0.1525(3) 0.54366(17) 0.0249(7) Uani d . 1 . .
H H16 0.3359 0.0986 0.4877 0.030 Uiso calc R 1 . .
C C17 0.3526(4) 0.2884(3) 0.56009(16) 0.0221(6) Uani d . 1 . .
C C18 0.3846(4) 0.3637(3) 0.64354(17) 0.0246(7) Uani d . 1 . .
H H18 0.3836 0.4564 0.6569 0.029 Uiso calc R 1 . .
C C19 0.4175(4) 0.3068(3) 0.70710(17) 0.0250(7) Uani d . 1 . .
H H19 0.4386 0.3606 0.7631 0.030 Uiso calc R 1 . .
C C20 0.3116(4) 0.3502(3) 0.49280(16) 0.0222(6) Uani d . 1 . .
C C21 0.3380(4) 0.2769(3) 0.40568(17) 0.0299(7) Uani d . 1 . .
H H21A 0.2126 0.2644 0.3692 0.045 Uiso calc R 1 . .
H H21B 0.3896 0.1913 0.4046 0.045 Uiso calc R 1 . .
H H21C 0.4289 0.3271 0.3865 0.045 Uiso calc R 1 . .
C C22 0.1804(4) 0.6521(3) 0.46356(17) 0.0242(7) Uani d . 1 . .
C C23 0.1331(4) 0.6910(3) 0.38597(16) 0.0214(6) Uani d . 1 . .
C C24 0.1030(4) 0.8204(3) 0.38957(17) 0.0261(7) Uani d . 1 . .
H H24 0.1126 0.8839 0.4424 0.031 Uiso calc R 1 . .
C C25 0.0467(4) 0.7651(3) 0.24967(17) 0.0262(7) Uani d . 1 . .
H H25 0.0152 0.7878 0.1996 0.031 Uiso calc R 1 . .
C C26 0.0763(4) 0.6349(3) 0.24498(17) 0.0265(7) Uani d . 1 . .
H H26 0.0644 0.5714 0.1921 0.032 Uiso calc R 1 . .
N N1 0.8761(4) 0.1101(2) 0.30779(15) 0.0294(6) Uani d . 1 . .
H H1A 0.933(5) 0.036(3) 0.3056(18) 0.044 Uiso d . 1 . .
H H1B 0.861(4) 0.171(3) 0.361(2) 0.044 Uiso d . 1 . .
N N2 0.7625(3) 0.4591(2) 0.06300(13) 0.0228(5) Uani d . 1 . .
N N3 0.7388(3) 0.5209(2) 0.00192(14) 0.0224(6) Uani d . 1 . .
H H3A 0.742(4) 0.482(3) -0.0522(17) 0.027 Uiso d . 1 . .
N N4 0.7064(3) 0.6282(2) -0.12325(13) 0.0228(5) Uani d . 1 . .
N N5 0.6263(3) 0.8945(2) -0.09690(14) 0.0264(6) Uani d . 1 . .
N N6 0.4577(4) 0.1131(3) 0.75362(16) 0.0289(6) Uani d . 1 . .
H H6A 0.410(5) 0.029(3) 0.7404(18) 0.043 Uiso d . 1 . .
H H6B 0.433(4) 0.168(3) 0.8058(19) 0.043 Uiso d . 1 . .
N N7 0.2571(3) 0.4699(2) 0.51400(14) 0.0257(6) Uani d . 1 . .
N N8 0.2176(3) 0.5256(2) 0.44979(14) 0.0238(6) Uani d . 1 . .
H H8 0.198(4) 0.475(3) 0.3982(17) 0.029 Uiso d . 1 . .
N N9 0.1215(3) 0.5968(2) 0.31366(14) 0.0257(6) Uani d . 1 . .
N N10 0.0608(3) 0.8597(2) 0.32169(14) 0.0277(6) Uani d . 1 . .
O O1 0.6759(3) 0.71548(19) 0.09187(12) 0.0328(5) Uani d . 1 . .
O O2 0.1874(3) 0.73296(19) 0.53239(11) 0.0347(5) Uani d . 1 . .

loop_
_atom_site_aniso_label
_atom_site_aniso_U_11
_atom_site_aniso_U_22
_atom_site_aniso_U_33
_atom_site_aniso_U_12
_atom_site_aniso_U_13
_atom_site_aniso_U_23
C1 0.0209(14) 0.0198(15) 0.0229(16) -0.0025(11) -0.0002(11) 0.0074(12)
C2 0.0294(15) 0.0212(16) 0.0211(16) 0.0025(12) 0.0050(12) 0.0038(12)
C3 0.0214(14) 0.0227(16) 0.0206(15) 0.0012(12) 0.0036(11) 0.0044(12)
C4 0.0185(13) 0.0181(15) 0.0241(16) -0.0013(11) 0.0033(11) 0.0086(12)
C5 0.0218(14) 0.0180(15) 0.0263(16) 0.0008(11) 0.0031(12) 0.0069(12)
C6 0.0284(15) 0.0227(16) 0.0204(15) 0.0025(12) 0.0053(12) 0.0050(12)
C7 0.0167(13) 0.0245(16) 0.0220(15) -0.0024(11) 0.0026(11) 0.0042(12)
C8 0.0337(16) 0.0316(18) 0.0224(16) 0.0013(13) 0.0044(13) 0.0092(13)
C9 0.0239(14) 0.0208(16) 0.0204(16) -0.0003(12) 0.0022(12) 0.0066(12)
C10 0.0170(13) 0.0212(15) 0.0221(15) 0.0008(11) 0.0043(11) 0.0048(12)
C11 0.0236(15) 0.0249(16) 0.0221(16) -0.0021(12) 0.0019(12) 0.0064(13)
C12 0.0265(15) 0.0317(18) 0.0258(17) 0.0006(13) 0.0026(12) 0.0147(14)
C13 0.0255(15) 0.0332(18) 0.0192(15) 0.0011(13) 0.0047(12) 0.0088(13)
C14 0.0199(14) 0.0238(16) 0.0262(16) 0.0032(12) 0.0066(12) 0.0087(13)
C15 0.0293(16) 0.0211(16) 0.0287(17) 0.0026(12) 0.0099(13) 0.0082(13)
C16 0.0292(15) 0.0238(16) 0.0215(16) 0.0011(12) 0.0067(12) 0.0050(12)
C17 0.0195(14) 0.0248(16) 0.0219(15) 0.0026(12) 0.0046(11) 0.0063(12)
C18 0.0248(15) 0.0216(16) 0.0267(16) 0.0031(12) 0.0020(12) 0.0071(13)
C19 0.0222(14) 0.0301(17) 0.0205(15) -0.0007(12) 0.0022(12) 0.0043(13)
C20 0.0194(14) 0.0277(17) 0.0197(15) -0.0007(12) 0.0040(11) 0.0069(13)
C21 0.0376(17) 0.0279(17) 0.0244(17) 0.0056(13) 0.0060(13) 0.0074(13)
C22 0.0219(14) 0.0234(16) 0.0265(17) -0.0014(12) 0.0035(12) 0.0061(13)
C23 0.0207(14) 0.0235(16) 0.0198(15) -0.0002(12) 0.0049(11) 0.0053(12)
C24 0.0303(16) 0.0268(17) 0.0211(16) 0.0037(13) 0.0058(12) 0.0060(13)
C25 0.0258(15) 0.0317(18) 0.0235(16) 0.0078(13) 0.0043(12) 0.0113(14)
C26 0.0269(15) 0.0300(17) 0.0203(16) 0.0018(13) 0.0050(12) 0.0036(13)
N1 0.0450(16) 0.0207(15) 0.0250(14) 0.0080(12) 0.0097(12) 0.0087(12)
N2 0.0246(13) 0.0237(14) 0.0217(13) 0.0013(10) 0.0013(10) 0.0103(11)
N3 0.0290(13) 0.0224(14) 0.0166(13) 0.0012(10) 0.0036(10) 0.0073(11)
N4 0.0238(12) 0.0244(13) 0.0203(13) 0.0017(10) 0.0044(10) 0.0064(10)
N5 0.0277(13) 0.0249(14) 0.0292(14) -0.0004(10) 0.0057(10) 0.0116(11)
N6 0.0358(15) 0.0285(15) 0.0267(15) 0.0041(12) 0.0074(11) 0.0135(12)
N7 0.0305(13) 0.0272(14) 0.0224(13) 0.0024(11) 0.0057(10) 0.0110(11)
N8 0.0300(13) 0.0231(14) 0.0176(13) 0.0013(10) 0.0028(10) 0.0055(11)
N9 0.0250(12) 0.0284(14) 0.0227(13) 0.0024(10) 0.0033(10) 0.0062(11)
N10 0.0305(13) 0.0252(14) 0.0289(14) 0.0031(11) 0.0058(11) 0.0096(11)
O1 0.0459(13) 0.0313(12) 0.0214(12) 0.0075(10) 0.0080(9) 0.0068(9)
O2 0.0509(14) 0.0298(12) 0.0199(12) 0.0042(10) 0.0042(9) 0.0027(9)

loop_
_atom_type_symbol
_atom_type_description
_atom_type_scat_dispersion_real
_atom_type_scat_dispersion_imag
_atom_type_scat_source
C C 0.0033 0.0016 'International Tables Vol C Tables 4.2.6.8 and 6.1.1.4'
H H 0.0000 0.0000 'International Tables Vol C Tables 4.2.6.8 and 6.1.1.4'
N N 0.0061 0.0033 'International Tables Vol C Tables 4.2.6.8 and 6.1.1.4'
O O 0.0106 0.0060 'International Tables Vol C Tables 4.2.6.8 and 6.1.1.4'

loop_
_geom_angle_atom_site_label_1
_geom_angle_atom_site_label_2
_geom_angle_atom_site_label_3
_geom_angle_site_symmetry_1
_geom_angle_site_symmetry_3
_geom_angle
_geom_angle_publ_flag
N1 C1 C6 . . 120.2(2) ?
N1 C1 C2 . . 122.1(3) ?
C6 C1 C2 . . 117.6(2) ?
C3 C2 C1 . . 120.8(3) ?
C3 C2 H2 . . 119.6 ?
C1 C2 H2 . . 119.6 ?
C2 C3 C4 . . 121.7(2) ?
C2 C3 H3 . . 119.1 ?
C4 C3 H3 . . 119.1 ?
C3 C4 C5 . . 117.1(2) ?
C3 C4 C7 . . 122.4(2) ?
C5 C4 C7 . . 120.5(2) ?
C6 C5 C4 . . 121.4(3) ?
C6 C5 H5 . . 119.3 ?
C4 C5 H5 . . 119.3 ?
C5 C6 C1 . . 121.3(3) ?
C5 C6 H6 . . 119.3 ?
C1 C6 H6 . . 119.3 ?
N2 C7 C4 . . 115.2(2) ?
N2 C7 C8 . . 125.0(2) ?
C4 C7 C8 . . 119.8(2) ?
C7 C8 H8A . . 109.5 ?
C7 C8 H8B . . 109.5 ?
H8A C8 H8B . . 109.5 ?
C7 C8 H8C . . 109.5 ?
H8A C8 H8C . . 109.5 ?
H8B C8 H8C . . 109.5 ?
O1 C9 N3 . . 124.3(3) ?
O1 C9 C10 . . 121.0(2) ?
N3 C9 C10 . . 114.7(2) ?
N4 C10 C11 . . 121.8(2) ?
N4 C10 C9 . . 117.7(2) ?
C11 C10 C9 . . 120.5(2) ?
N5 C11 C10 . . 122.7(3) ?
N5 C11 H11 . . 118.6 ?
C10 C11 H11 . . 118.6 ?
N5 C12 C13 . . 122.9(3) ?
N5 C12 H12 . . 118.5 ?
C13 C12 H12 . . 118.5 ?
N4 C13 C12 . . 121.9(3) ?
N4 C13 H13 . . 119.1 ?
C12 C13 H13 . . 119.1 ?
N6 C14 C19 . . 120.8(3) ?
N6 C14 C15 . . 120.9(3) ?
C19 C14 C15 . . 118.3(2) ?
C16 C15 C14 . . 120.6(3) ?
C16 C15 H15 . . 119.7 ?
C14 C15 H15 . . 119.7 ?
C15 C16 C17 . . 121.7(3) ?
C15 C16 H16 . . 119.1 ?
C17 C16 H16 . . 119.1 ?
C16 C17 C18 . . 117.0(2) ?
C16 C17 C20 . . 121.7(2) ?
C18 C17 C20 . . 121.3(3) ?
C19 C18 C17 . . 121.8(3) ?
C19 C18 H18 . . 119.1 ?
C17 C18 H18 . . 119.1 ?
C18 C19 C14 . . 120.6(3) ?
C18 C19 H19 . . 119.7 ?
C14 C19 H19 . . 119.7 ?
N7 C20 C17 . . 116.3(2) ?
N7 C20 C21 . . 123.2(2) ?
C17 C20 C21 . . 120.5(2) ?
C20 C21 H21A . . 109.5 ?
C20 C21 H21B . . 109.5 ?
H21A C21 H21B . . 109.5 ?
C20 C21 H21C . . 109.5 ?
H21A C21 H21C . . 109.5 ?
H21B C21 H21C . . 109.5 ?
O2 C22 N8 . . 125.4(3) ?
O2 C22 C23 . . 121.2(3) ?
N8 C22 C23 . . 113.5(2) ?
N9 C23 C24 . . 121.7(2) ?
N9 C23 C22 . . 117.6(2) ?
C24 C23 C22 . . 120.7(2) ?
N10 C24 C23 . . 122.7(3) ?
N10 C24 H24 . . 118.7 ?
C23 C24 H24 . . 118.7 ?
N10 C25 C26 . . 122.6(3) ?
N10 C25 H25 . . 118.7 ?
C26 C25 H25 . . 118.7 ?
N9 C26 C25 . . 121.5(2) ?
N9 C26 H26 . . 119.3 ?
C25 C26 H26 . . 119.3 ?
C1 N1 H1A . . 121(2) ?
C1 N1 H1B . . 114.9(18) ?
H1A N1 H1B . . 120(3) ?
C7 N2 N3 . . 117.9(2) ?
C9 N3 N2 . . 119.2(2) ?
C9 N3 H3A . . 115.6(17) ?
N2 N3 H3A . . 125.0(17) ?
C13 N4 C10 . . 115.8(2) ?
C12 N5 C11 . . 114.9(2) ?
C14 N6 H6A . . 114.6(19) ?
C14 N6 H6B . . 113.5(18) ?
H6A N6 H6B . . 114(3) ?
C20 N7 N8 . . 115.4(2) ?
C22 N8 N7 . . 121.9(2) ?
C22 N8 H8 . . 117.4(18) ?
N7 N8 H8 . . 119.9(18) ?
C23 N9 C26 . . 116.1(2) ?
C25 N10 C24 . . 115.4(2) ?

loop_
_geom_bond_atom_site_label_1
_geom_bond_atom_site_label_2
_geom_bond_site_symmetry_2
_geom_bond_distance
_geom_bond_publ_flag
C1 N1 . 1.374(3) ?
C1 C6 . 1.402(4) ?
C1 C2 . 1.405(3) ?
C2 C3 . 1.380(4) ?
C2 H2 . 0.9500 ?
C3 C4 . 1.400(3) ?
C3 H3 . 0.9500 ?
C4 C5 . 1.408(4) ?
C4 C7 . 1.481(4) ?
C5 C6 . 1.372(4) ?
C5 H5 . 0.9500 ?
C6 H6 . 0.9500 ?
C7 N2 . 1.300(3) ?
C7 C8 . 1.509(4) ?
C8 H8A . 0.9800 ?
C8 H8B . 0.9800 ?
C8 H8C . 0.9800 ?
C9 O1 . 1.228(3) ?
C9 N3 . 1.353(3) ?
C9 C10 . 1.493(4) ?
C10 N4 . 1.348(3) ?
C10 C11 . 1.383(4) ?
C11 N5 . 1.345(3) ?
C11 H11 . 0.9500 ?
C12 N5 . 1.331(3) ?
C12 C13 . 1.395(4) ?
C12 H12 . 0.9500 ?
C13 N4 . 1.329(3) ?
C13 H13 . 0.9500 ?
C14 N6 . 1.394(4) ?
C14 C19 . 1.396(4) ?
C14 C15 . 1.398(4) ?
C15 C16 . 1.384(4) ?
C15 H15 . 0.9500 ?
C16 C17 . 1.398(4) ?
C16 H16 . 0.9500 ?
C17 C18 . 1.400(4) ?
C17 C20 . 1.477(4) ?
C18 C19 . 1.383(4) ?
C18 H18 . 0.9500 ?
C19 H19 . 0.9500 ?
C20 N7 . 1.298(3) ?
C20 C21 . 1.503(4) ?
C21 H21A . 0.9800 ?
C21 H21B . 0.9800 ?
C21 H21C . 0.9800 ?
C22 O2 . 1.232(3) ?
C22 N8 . 1.336(3) ?
C22 C23 . 1.493(4) ?
C23 N9 . 1.337(3) ?
C23 C24 . 1.385(4) ?
C24 N10 . 1.337(3) ?
C24 H24 . 0.9500 ?
C25 N10 . 1.334(3) ?
C25 C26 . 1.388(4) ?
C25 H25 . 0.9500 ?
C26 N9 . 1.345(3) ?
C26 H26 . 0.9500 ?
N1 H1A . 0.88(3) ?
N1 H1B . 0.97(3) ?
N2 N3 . 1.379(3) ?
N3 H3A . 0.90(3) ?
N6 H6A . 0.91(3) ?
N6 H6B . 0.95(3) ?
N7 N8 . 1.387(3) ?
N8 H8 . 0.88(3) ?

loop_
_geom_hbond_atom_site_label_D
_geom_hbond_atom_site_label_H
_geom_hbond_atom_site_label_A
_geom_hbond_site_symmetry_A
_geom_hbond_distance_DH
_geom_hbond_distance_HA
_geom_hbond_distance_DA
_geom_hbond_angle_DHA
N1 H1A N10 1_645 0.88(3) 2.16(3) 3.030(4) 170(3)
N1 H1B O2 2_666 0.97(3) 1.89(3) 2.852(3) 171(3)
N6 H6A N1 2_656 0.91(3) 2.38(3) 3.162(4) 145(3)
N6 H6B O1 2_666 0.95(3) 2.07(3) 3.015(3) 169(3)

loop_
_geom_torsion_atom_site_label_1
_geom_torsion_atom_site_label_2
_geom_torsion_atom_site_label_3
_geom_torsion_atom_site_label_4
_geom_torsion_site_symmetry_1
_geom_torsion_site_symmetry_2
_geom_torsion_site_symmetry_3
_geom_torsion_site_symmetry_4
_geom_torsion
_geom_torsion_publ_flag
N1 C1 C2 C3 . . . . 176.4(2) ?
C6 C1 C2 C3 . . . . -0.7(4) ?
C1 C2 C3 C4 . . . . -0.1(4) ?
C2 C3 C4 C5 . . . . 0.1(4) ?
C2 C3 C4 C7 . . . . -179.7(2) ?
C3 C4 C5 C6 . . . . 0.8(4) ?
C7 C4 C5 C6 . . . . -179.4(2) ?
C4 C5 C6 C1 . . . . -1.6(4) ?
N1 C1 C6 C5 . . . . -175.7(2) ?
C2 C1 C6 C5 . . . . 1.5(4) ?
C3 C4 C7 N2 . . . . -176.1(2) ?
C5 C4 C7 N2 . . . . 4.2(3) ?
C3 C4 C7 C8 . . . . 4.9(4) ?
C5 C4 C7 C8 . . . . -174.9(2) ?
O1 C9 C10 N4 . . . . 178.8(2) ?
N3 C9 C10 N4 . . . . 0.1(3) ?
O1 C9 C10 C11 . . . . 0.0(4) ?
N3 C9 C10 C11 . . . . -178.6(2) ?
N4 C10 C11 N5 . . . . 0.0(4) ?
C9 C10 C11 N5 . . . . 178.7(2) ?
N5 C12 C13 N4 . . . . 0.1(4) ?
N6 C14 C15 C16 . . . . -178.0(2) ?
C19 C14 C15 C16 . . . . 1.1(4) ?
C14 C15 C16 C17 . . . . -1.2(4) ?
C15 C16 C17 C18 . . . . 0.7(4) ?
C15 C16 C17 C20 . . . . -177.5(2) ?
C16 C17 C18 C19 . . . . -0.1(4) ?
C20 C17 C18 C19 . . . . 178.1(2) ?
C17 C18 C19 C14 . . . . 0.1(4) ?
N6 C14 C19 C18 . . . . 178.5(2) ?
C15 C14 C19 C18 . . . . -0.6(4) ?
C16 C17 C20 N7 . . . . 160.7(2) ?
C18 C17 C20 N7 . . . . -17.4(4) ?
C16 C17 C20 C21 . . . . -20.8(4) ?
C18 C17 C20 C21 . . . . 161.1(3) ?
O2 C22 C23 N9 . . . . -177.7(2) ?
N8 C22 C23 N9 . . . . 4.0(3) ?
O2 C22 C23 C24 . . . . 2.5(4) ?
N8 C22 C23 C24 . . . . -175.9(2) ?
N9 C23 C24 N10 . . . . 0.0(4) ?
C22 C23 C24 N10 . . . . 179.8(2) ?
N10 C25 C26 N9 . . . . -0.1(4) ?
C4 C7 N2 N3 . . . . 179.6(2) ?
C8 C7 N2 N3 . . . . -1.4(4) ?
O1 C9 N3 N2 . . . . -0.1(4) ?
C10 C9 N3 N2 . . . . 178.5(2) ?
C7 N2 N3 C9 . . . . 176.7(2) ?
C12 C13 N4 C10 . . . . 0.2(4) ?
C11 C10 N4 C13 . . . . -0.3(4) ?
C9 C10 N4 C13 . . . . -179.0(2) ?
C13 C12 N5 C11 . . . . -0.3(4) ?
C10 C11 N5 C12 . . . . 0.3(4) ?
C17 C20 N7 N8 . . . . -179.4(2) ?
C21 C20 N7 N8 . . . . 2.1(4) ?
O2 C22 N8 N7 . . . . 4.3(4) ?
C23 C22 N8 N7 . . . . -177.4(2) ?
C20 N7 N8 C22 . . . . -172.7(2) ?
C24 C23 N9 C26 . . . . -0.9(4) ?
C22 C23 N9 C26 . . . . 179.2(2) ?
C25 C26 N9 C23 . . . . 1.0(4) ?
C26 C25 N10 C24 . . . . -0.9(4) ?
C23 C24 N10 C25 . . . . 0.9(4) ?
